data_4332382
loop_
_publ_author_name
'Yoon, Sungho'
'Lippard, Stephen J.'

_publ_section_title
;
 Mechanistic Studies of the OxidativeN-Dealkylation of a Substrate
 Tethered to Carboxylate-Bridged Diiron(II) Complexes,
 [Fe2(\m-O2CArTol)2(O2CArTol)2(N,N-Bn2en)2]
;
_journal_issue 14
_journal_name_full 'Inorganic Chemistry'
_journal_page_first 5438
_journal_page_last 5446
_journal_paper_doi 10.1021/ic060307k
_journal_volume 45
_journal_year 2006
_chemical_formula_sum 'C116 H104 D4 Fe2 N4 O8'
_chemical_formula_weight 1801.79
_chemical_name_systematic
; 
 ? 
;
_space_group_IT_number 2
_symmetry_cell_setting triclinic
_symmetry_space_group_name_Hall '-P 1'
_symmetry_space_group_name_H-M 'P -1'
_atom_sites_solution_hydrogens geom
_atom_sites_solution_primary direct
_atom_sites_solution_secondary difmap
_audit_creation_method SHELXL-97
_cell_angle_alpha 77.822(2)
_cell_angle_beta 72.178(2)
_cell_angle_gamma 82.189(2)
_cell_formula_units_Z 1
_cell_length_a 11.3905(10)
_cell_length_b 14.7167(13)
_cell_length_c 15.2859(14)
_cell_measurement_temperature 198(2)
_cell_volume 2377.5(4)
_computing_structure_refinement 'SHELXL-97 (Sheldrick, 1997)'
_computing_structure_solution 'SHELXS-97 (Sheldrick, 1990)'
_diffrn_ambient_temperature 198(2)
_diffrn_measured_fraction_theta_full 0.994
_diffrn_measured_fraction_theta_max 0.994
_diffrn_radiation_monochromator graphite
_diffrn_radiation_source 'fine-focus sealed tube'
_diffrn_radiation_type MoK\a
_diffrn_radiation_wavelength 0.71073
_diffrn_reflns_av_R_equivalents 0.1121
_diffrn_reflns_av_sigmaI/netI 0.2143
_diffrn_reflns_limit_h_max 12
_diffrn_reflns_limit_h_min -13
_diffrn_reflns_limit_k_max 17
_diffrn_reflns_limit_k_min -17
_diffrn_reflns_limit_l_max 18
_diffrn_reflns_limit_l_min -18
_diffrn_reflns_number 18881
_diffrn_reflns_theta_full 25.50
_diffrn_reflns_theta_max 25.50
_diffrn_reflns_theta_min 1.42
_exptl_absorpt_coefficient_mu 0.367
_exptl_absorpt_correction_T_max 1
_exptl_absorpt_correction_T_min 0.943262
_exptl_absorpt_correction_type empirical
_exptl_absorpt_process_details Sadabs
_exptl_crystal_colour colorless
_exptl_crystal_density_diffrn 1.258
_exptl_crystal_density_method 'not measured'
_exptl_crystal_description block
_exptl_crystal_F_000 948
_exptl_crystal_size_max 0.10
_exptl_crystal_size_mid 0.07
_exptl_crystal_size_min 0.02
_refine_diff_density_max 0.476
_refine_diff_density_min -0.379
_refine_diff_density_rms 0.105
_refine_ls_extinction_method none
_refine_ls_goodness_of_fit_ref 0.830
_refine_ls_hydrogen_treatment mixed
_refine_ls_matrix_type full
_refine_ls_number_parameters 600
_refine_ls_number_reflns 8802
_refine_ls_number_restraints 2
_refine_ls_restrained_S_all 0.830
_refine_ls_R_factor_all 0.2036
_refine_ls_R_factor_gt 0.0779
_refine_ls_shift/su_max 0.000
_refine_ls_shift/su_mean 0.000
_refine_ls_structure_factor_coef Fsqd
_refine_ls_weighting_details 'calc w=1/[\s^2^(Fo^2^)+(0.2000P)^2^+0.0000P] where P=(Fo^2^+2Fc^2^)/3'
_refine_ls_weighting_scheme calc
_refine_ls_wR_factor_gt 0.2018
_refine_ls_wR_factor_ref 0.3071
_reflns_number_gt 3757
_reflns_number_total 8802
_reflns_threshold_expression >2sigma(I)
_cod_data_source_file ic060307ksup2.cif
_cod_data_source_block 7
_cod_depositor_comments
;
The following automatic conversions were performed:

'_symmetry_cell_setting' value 'Triclinic' changed to 'triclinic'
according to /home/saulius/struct/CIF-dictionaries/cif_core.dic
dictionary named 'cif_core.dic' version 2.4.2 from
2011-04-26.

'_exptl_absorpt_correction_type' value 'Empirical'
changed to 'empirical' according to
/home/saulius/struct/CIF-dictionaries/cif_core.dic dictionary named
'cif_core.dic' version 2.4.2 from 2011-04-26.

Automatic conversion script
Id: cif_fix_values 1891 2012-01-12 08:04:46Z andrius 
;
_cod_original_sg_symbol_H-M P-1
_cod_database_code 4332382

loop_
_symmetry_equiv_pos_as_xyz
'x, y, z'
'-x, -y, -z'

loop_
_atom_site_label
_atom_site_type_symbol
_atom_site_fract_x
_atom_site_fract_y
_atom_site_fract_z
_atom_site_U_iso_or_equiv
_atom_site_adp_type
_atom_site_occupancy
_atom_site_symmetry_multiplicity
_atom_site_calc_flag
_atom_site_refinement_flags
_atom_site_disorder_assembly
_atom_site_disorder_group
C1 C 0.4107(10) 0.1400(8) 0.7272(8) 0.038(3) Uani 0.70 1 d PD A 1
C2 C 0.4832(9) 0.2339(6) 0.6878(6) 0.058(3) Uani 1 1 d D . .
C3 C 0.5915(8) 0.2084(6) 0.5291(6) 0.053(2) Uani 1 1 d . . .
H3A D 0.6157 0.1487 0.5626 0.064 Uiso 1 1 calc R A .
H3B D 0.6594 0.2480 0.5122 0.064 Uiso 1 1 calc R . .
C4 C 0.5659(7) 0.1946(6) 0.4417(6) 0.047(2) Uani 1 1 d . A .
C5 C 0.4923(8) 0.1259(6) 0.4465(7) 0.056(2) Uani 1 1 d . . .
H5 D 0.4590 0.0890 0.5042 0.067 Uiso 1 1 calc R A .
C6 C 0.4662(9) 0.1099(7) 0.3701(7) 0.064(3) Uani 1 1 d . A .
H6 D 0.4178 0.0618 0.3755 0.077 Uiso 1 1 calc R . .
C7 C 0.5117(10) 0.1647(8) 0.2860(8) 0.068(3) Uani 1 1 d . . .
H7 D 0.4946 0.1537 0.2336 0.082 Uiso 1 1 calc R A .
C8 C 0.5818(10) 0.2356(8) 0.2775(7) 0.074(3) Uani 1 1 d . A .
H8 D 0.6101 0.2743 0.2201 0.089 Uiso 1 1 calc R . .
C9 C 0.6110(8) 0.2495(6) 0.3554(7) 0.061(3) Uani 1 1 d . . .
H9 D 0.6615 0.2964 0.3493 0.073 Uiso 1 1 calc R A .
C10 C 0.4626(8) 0.3498(6) 0.5541(6) 0.048(2) Uani 1 1 d . . .
H10A D 0.4807 0.3593 0.4867 0.057 Uiso 1 1 calc R A .
H10B D 0.5202 0.3834 0.5682 0.057 Uiso 1 1 calc R . .
C11 C 0.3318(8) 0.3907(5) 0.5945(5) 0.042(2) Uani 1 1 d . A .
C12 C 0.3111(8) 0.4736(6) 0.6267(5) 0.049(2) Uani 1 1 d . . .
H12 D 0.3777 0.5031 0.6279 0.059 Uiso 1 1 calc R A .
C13 C 0.1928(10) 0.5134(7) 0.6572(6) 0.065(3) Uani 1 1 d . A .
H13 D 0.1802 0.5702 0.6776 0.078 Uiso 1 1 calc R . .
C14 C 0.0925(10) 0.4696(8) 0.6579(7) 0.072(3) Uani 1 1 d . . .
H14 D 0.0124 0.4964 0.6783 0.087 Uiso 1 1 calc R A .
C15 C 0.1135(9) 0.3874(8) 0.6283(7) 0.070(3) Uani 1 1 d . A .
H15 D 0.0467 0.3567 0.6296 0.084 Uiso 1 1 calc R . .
C16 C 0.2324(9) 0.3474(6) 0.5959(7) 0.060(2) Uani 1 1 d . . .
H16 D 0.2445 0.2909 0.5751 0.072 Uiso 1 1 calc R A .
C100 C 0.4238(6) -0.1291(5) 0.9925(6) 0.0315(17) Uani 1 1 d . . .
C101 C 0.3617(7) -0.2084(5) 0.9827(5) 0.0328(18) Uani 1 1 d . . .
C102 C 0.4116(7) -0.3011(5) 1.0027(5) 0.0358(18) Uani 1 1 d . . .
C103 C 0.3499(7) -0.3726(5) 0.9946(6) 0.044(2) Uani 1 1 d . . .
H103 D 0.3815 -0.4340 1.0077 0.053 Uiso 1 1 calc R . .
C104 C 0.2425(8) -0.3546(5) 0.9675(6) 0.048(2) Uani 1 1 d . . .
H104 D 0.2022 -0.4038 0.9634 0.057 Uiso 1 1 calc R . .
C105 C 0.1951(7) -0.2639(5) 0.9466(5) 0.0409(19) Uani 1 1 d . . .
H105 D 0.1234 -0.2521 0.9277 0.049 Uiso 1 1 calc R . .
C106 C 0.2549(7) -0.1891(5) 0.9540(5) 0.0326(17) Uani 1 1 d . . .
C107 C 0.2020(6) -0.0922(5) 0.9287(5) 0.0339(18) Uani 1 1 d . . .
C108 C 0.1765(6) -0.0280(5) 0.9896(5) 0.0341(17) Uani 1 1 d . . .
H108 D 0.1904 -0.0460 1.0479 0.041 Uiso 1 1 calc R . .
C109 C 0.1303(6) 0.0626(5) 0.9623(6) 0.0372(19) Uani 1 1 d . . .
H109 D 0.1161 0.1051 1.0023 0.045 Uiso 1 1 calc R . .
C110 C 0.1050(7) 0.0911(5) 0.8774(6) 0.0389(19) Uani 1 1 d . . .
C111 C 0.1275(7) 0.0256(5) 0.8196(6) 0.0404(19) Uani 1 1 d . . .
H111 D 0.1090 0.0427 0.7629 0.048 Uiso 1 1 calc R . .
C112 C 0.1759(7) -0.0630(5) 0.8433(5) 0.0381(19) Uani 1 1 d . . .
H112 D 0.1916 -0.1044 0.8020 0.046 Uiso 1 1 calc R . .
C113 C 0.0555(8) 0.1901(6) 0.8488(7) 0.056(2) Uani 1 1 d . . .
H11A D 0.0640 0.2022 0.7831 0.084 Uiso 1 1 calc R . .
H11B D 0.1013 0.2327 0.8626 0.084 Uiso 1 1 calc R . .
H11C D -0.0303 0.1982 0.8828 0.084 Uiso 1 1 calc R . .
C114 C 0.5283(7) -0.3230(5) 1.0294(5) 0.0374(19) Uani 1 1 d . . .
C115 C 0.5395(8) -0.3997(5) 1.0987(6) 0.048(2) Uani 1 1 d . . .
H115 D 0.4718 -0.4344 1.1307 0.057 Uiso 1 1 calc R . .
C116 C 0.6503(9) -0.4244(6) 1.1200(6) 0.048(2) Uani 1 1 d . . .
H116 D 0.6548 -0.4755 1.1668 0.058 Uiso 1 1 calc R . .
C117 C 0.7537(8) -0.3768(6) 1.0752(6) 0.046(2) Uani 1 1 d . . .
C118 C 0.7418(8) -0.2993(5) 1.0085(6) 0.044(2) Uani 1 1 d . . .
H118 D 0.8092 -0.2639 0.9786 0.052 Uiso 1 1 calc R . .
C119 C 0.6333(7) -0.2730(5) 0.9848(5) 0.0387(19) Uani 1 1 d . . .
H119 D 0.6296 -0.2212 0.9386 0.046 Uiso 1 1 calc R . .
C120 C 0.8754(9) -0.4090(7) 1.0950(7) 0.067(3) Uani 1 1 d . . .
H12A D 0.8677 -0.4070 1.1588 0.101 Uiso 1 1 calc R . .
H12B D 0.9375 -0.3689 1.0545 0.101 Uiso 1 1 calc R . .
H12C D 0.8990 -0.4718 1.0842 0.101 Uiso 1 1 calc R . .
C200 C 0.7832(6) 0.0062(5) 0.7398(5) 0.0278(16) Uani 1 1 d . A .
C201 C 0.9125(6) 0.0078(5) 0.6726(5) 0.0317(17) Uani 1 1 d . . .
C202 C 0.9595(7) 0.0933(5) 0.6249(5) 0.0335(17) Uani 1 1 d . . .
C203 C 1.0833(7) 0.0915(6) 0.5658(5) 0.048(2) Uani 1 1 d . . .
H203 D 1.1176 0.1473 0.5342 0.057 Uiso 1 1 calc R . .
C204 C 1.1528(8) 0.0088(7) 0.5547(6) 0.055(2) Uani 1 1 d . . .
H204 D 1.2328 0.0090 0.5146 0.066 Uiso 1 1 calc R . .
C205 C 1.1054(7) -0.0740(6) 0.6023(6) 0.047(2) Uani 1 1 d . . .
H205 D 1.1543 -0.1294 0.5949 0.057 Uiso 1 1 calc R . .
C206 C 0.9847(7) -0.0768(5) 0.6618(5) 0.0358(18) Uani 1 1 d . . .
C207 C 0.9377(7) -0.1685(5) 0.7069(5) 0.0352(18) Uani 1 1 d . . .
C208 C 1.0064(8) -0.2368(6) 0.7530(6) 0.047(2) Uani 1 1 d . . .
H208 D 1.0825 -0.2233 0.7557 0.056 Uiso 1 1 calc R . .
C209 C 0.9655(8) -0.3226(6) 0.7940(6) 0.050(2) Uani 1 1 d . . .
H209 D 1.0136 -0.3652 0.8255 0.060 Uiso 1 1 calc R . .
C210 C 0.8557(9) -0.3486(6) 0.7906(6) 0.049(2) Uani 1 1 d . . .
C211 C 0.7879(8) -0.2833(6) 0.7429(6) 0.047(2) Uani 1 1 d . . .
H211 D 0.7142 -0.2988 0.7376 0.057 Uiso 1 1 calc R . .
C212 C 0.8278(7) -0.1942(6) 0.7022(5) 0.0395(19) Uani 1 1 d . . .
H212 D 0.7793 -0.1514 0.6713 0.047 Uiso 1 1 calc R . .
C213 C 0.8070(10) -0.4410(6) 0.8395(7) 0.070(3) Uani 1 1 d . . .
H21A D 0.8749 -0.4870 0.8414 0.105 Uiso 1 1 calc R . .
H21B D 0.7571 -0.4589 0.8063 0.105 Uiso 1 1 calc R . .
H21C D 0.7577 -0.4365 0.9020 0.105 Uiso 1 1 calc R . .
C214 C 0.8914(7) 0.1856(5) 0.6339(5) 0.0366(18) Uani 1 1 d . . .
C215 C 0.8250(8) 0.2112(5) 0.7194(6) 0.043(2) Uani 1 1 d . . .
H215 D 0.8189 0.1677 0.7742 0.052 Uiso 1 1 calc R . .
C216 C 0.7691(7) 0.2985(6) 0.7244(6) 0.044(2) Uani 1 1 d . . .
H216 D 0.7264 0.3135 0.7825 0.053 Uiso 1 1 calc R . .
C217 C 0.7743(8) 0.3655(6) 0.6449(6) 0.049(2) Uani 1 1 d . . .
C218 C 0.8376(9) 0.3424(6) 0.5606(6) 0.054(2) Uani 1 1 d . . .
H218 D 0.8421 0.3864 0.5064 0.064 Uiso 1 1 calc R . .
C219 C 0.8964(8) 0.2527(6) 0.5545(6) 0.048(2) Uani 1 1 d . . .
H219 D 0.9394 0.2381 0.4962 0.058 Uiso 1 1 calc R . .
C220 C 0.7111(11) 0.4628(6) 0.6499(8) 0.077(3) Uani 1 1 d . . .
H22A D 0.6443 0.4611 0.7065 0.115 Uiso 1 1 calc R . .
H22B D 0.6794 0.4845 0.5972 0.115 Uiso 1 1 calc R . .
H22C D 0.7697 0.5042 0.6493 0.115 Uiso 1 1 calc R . .
C1P C 0.395(3) 0.1998(15) 0.7881(18) 0.103(15) Uani 0.30 1 d PD A 2
Fe1 Fe 0.57339(9) 0.02902(7) 0.84828(7) 0.0316(3) Uani 1 1 d . A .
N1 N 0.4145(7) 0.1064(6) 0.8174(7) 0.079(3) Uani 1 1 d D . .
N2 N 0.4824(6) 0.2511(4) 0.5894(5) 0.0441(17) Uani 1 1 d . A .
O1 O 0.4805(5) -0.0797(3) 0.9180(4) 0.0410(13) Uani 1 1 d . . .
O2 O 0.5865(5) 0.1191(3) 0.9268(4) 0.0439(14) Uani 1 1 d . . .
O3 O 0.6912(4) 0.0364(3) 0.7106(3) 0.0353(12) Uani 1 1 d . . .
O4 O 0.7705(4) -0.0217(3) 0.8255(3) 0.0359(12) Uani 1 1 d . . .

loop_
_atom_site_aniso_label
_atom_site_aniso_U_11
_atom_site_aniso_U_22
_atom_site_aniso_U_33
_atom_site_aniso_U_23
_atom_site_aniso_U_13
_atom_site_aniso_U_12
C1 0.032(6) 0.046(7) 0.038(7) 0.012(6) -0.019(5) -0.015(5)
C2 0.059(6) 0.052(5) 0.050(6) 0.018(4) -0.013(5) -0.004(5)
C3 0.035(5) 0.052(5) 0.069(6) -0.013(5) -0.008(4) -0.005(4)
C4 0.028(5) 0.058(5) 0.055(6) -0.024(5) -0.002(4) -0.001(4)
C5 0.044(5) 0.062(6) 0.062(6) -0.013(5) -0.014(5) -0.003(4)
C6 0.054(6) 0.076(7) 0.064(7) -0.027(6) -0.007(5) -0.011(5)
C7 0.060(7) 0.083(8) 0.065(7) -0.038(6) -0.009(6) 0.005(6)
C8 0.070(8) 0.093(9) 0.043(6) -0.018(6) 0.004(5) 0.010(6)
C9 0.045(6) 0.055(6) 0.065(7) -0.010(5) 0.009(5) 0.002(4)
C10 0.046(5) 0.050(5) 0.044(5) -0.006(4) -0.012(4) 0.000(4)
C11 0.049(5) 0.040(5) 0.037(5) 0.002(4) -0.019(4) -0.004(4)
C12 0.057(6) 0.050(5) 0.035(5) -0.008(4) -0.009(4) 0.002(4)
C13 0.067(7) 0.061(6) 0.051(6) -0.007(5) 0.000(5) 0.003(6)
C14 0.065(7) 0.082(8) 0.053(6) 0.000(6) -0.013(5) 0.025(6)
C15 0.047(6) 0.082(8) 0.075(7) 0.000(6) -0.018(5) -0.002(5)
C16 0.061(7) 0.050(5) 0.074(7) -0.007(5) -0.030(5) -0.011(5)
C100 0.026(4) 0.024(4) 0.043(5) -0.009(4) -0.008(4) 0.003(3)
C101 0.028(4) 0.031(4) 0.031(4) -0.009(3) 0.011(3) -0.012(3)
C102 0.034(4) 0.029(4) 0.036(4) -0.008(3) 0.006(4) -0.011(3)
C103 0.043(5) 0.026(4) 0.059(6) -0.008(4) -0.008(4) -0.004(4)
C104 0.054(6) 0.031(4) 0.060(6) -0.014(4) -0.006(5) -0.021(4)
C105 0.032(4) 0.042(5) 0.050(5) -0.010(4) -0.007(4) -0.016(4)
C106 0.027(4) 0.037(4) 0.034(4) -0.014(3) 0.001(3) -0.012(3)
C107 0.017(4) 0.043(4) 0.041(5) -0.010(4) -0.002(3) -0.013(3)
C108 0.021(4) 0.045(5) 0.039(4) -0.013(4) -0.008(3) -0.008(3)
C109 0.023(4) 0.040(5) 0.051(5) -0.019(4) -0.005(4) -0.006(3)
C110 0.025(4) 0.040(5) 0.054(5) -0.013(4) -0.012(4) -0.002(3)
C111 0.033(4) 0.052(5) 0.038(5) -0.002(4) -0.012(4) -0.013(4)
C112 0.039(5) 0.040(5) 0.038(5) -0.010(4) -0.011(4) -0.010(4)
C113 0.041(5) 0.054(5) 0.071(6) -0.012(5) -0.017(5) 0.002(4)
C114 0.046(5) 0.030(4) 0.036(4) -0.010(3) -0.008(4) -0.004(4)
C115 0.056(6) 0.032(4) 0.051(5) -0.009(4) -0.005(5) -0.011(4)
C116 0.071(7) 0.035(5) 0.043(5) -0.012(4) -0.023(5) 0.006(4)
C117 0.048(5) 0.045(5) 0.054(5) -0.019(4) -0.019(4) -0.004(4)
C118 0.044(5) 0.036(4) 0.056(5) -0.017(4) -0.018(4) 0.002(4)
C119 0.042(5) 0.025(4) 0.040(5) -0.006(3) 0.001(4) -0.001(3)
C120 0.067(7) 0.062(6) 0.088(8) -0.019(5) -0.045(6) 0.004(5)
C200 0.029(4) 0.027(4) 0.033(4) -0.012(3) -0.010(3) -0.007(3)
C201 0.026(4) 0.043(4) 0.025(4) -0.007(3) -0.004(3) -0.007(3)
C202 0.031(4) 0.050(5) 0.022(4) -0.009(3) -0.003(3) -0.015(4)
C203 0.038(5) 0.057(6) 0.041(5) 0.000(4) 0.002(4) -0.025(4)
C204 0.041(5) 0.073(7) 0.044(5) -0.017(5) 0.008(4) -0.016(5)
C205 0.031(5) 0.059(6) 0.046(5) -0.022(4) 0.005(4) -0.003(4)
C206 0.031(4) 0.050(5) 0.030(4) -0.014(4) -0.008(3) -0.004(4)
C207 0.035(4) 0.042(4) 0.029(4) -0.016(4) -0.004(4) 0.000(4)
C208 0.038(5) 0.050(5) 0.049(5) -0.013(4) -0.006(4) -0.001(4)
C209 0.059(6) 0.045(5) 0.051(5) -0.021(4) -0.019(5) 0.008(4)
C210 0.064(6) 0.039(5) 0.044(5) -0.013(4) -0.008(5) -0.005(4)
C211 0.044(5) 0.048(5) 0.051(5) -0.016(4) -0.005(4) -0.015(4)
C212 0.030(4) 0.053(5) 0.037(5) -0.015(4) -0.007(4) -0.005(4)
C213 0.095(8) 0.045(5) 0.070(7) -0.022(5) -0.015(6) -0.007(5)
C214 0.036(4) 0.038(4) 0.036(5) 0.006(4) -0.013(4) -0.018(4)
C215 0.052(5) 0.039(5) 0.044(5) 0.002(4) -0.023(4) -0.016(4)
C216 0.048(5) 0.044(5) 0.045(5) -0.012(4) -0.015(4) -0.010(4)
C217 0.060(6) 0.040(5) 0.057(6) -0.003(4) -0.030(5) -0.016(4)
C218 0.071(7) 0.051(6) 0.047(6) 0.008(4) -0.033(5) -0.022(5)
C219 0.056(6) 0.046(5) 0.040(5) 0.004(4) -0.011(4) -0.021(4)
C220 0.109(9) 0.041(5) 0.098(8) -0.012(5) -0.061(7) 0.006(5)
C1P 0.06(2) 0.08(3) 0.19(5) -0.05(3) -0.05(3) 0.00(2)
Fe1 0.0236(6) 0.0316(6) 0.0383(7) -0.0092(5) -0.0028(5) -0.0069(4)
N1 0.040(5) 0.060(5) 0.123(8) 0.026(5) -0.026(5) -0.011(4)
N2 0.043(4) 0.038(4) 0.050(4) -0.007(3) -0.011(3) -0.005(3)
O1 0.036(3) 0.033(3) 0.048(3) 0.002(3) -0.005(3) -0.012(2)
O2 0.048(4) 0.039(3) 0.049(4) -0.019(3) -0.010(3) -0.006(2)
O3 0.028(3) 0.045(3) 0.035(3) -0.007(2) -0.012(2) -0.004(2)
O4 0.028(3) 0.052(3) 0.026(3) -0.011(2) -0.003(2) -0.001(2)

loop_
_atom_type_symbol
_atom_type_description
_atom_type_scat_dispersion_real
_atom_type_scat_dispersion_imag
_atom_type_scat_source
C C 0.0033 0.0016 'International Tables Vol C Tables 4.2.6.8 and 6.1.1.4'
Fe Fe 0.3463 0.8444 'International Tables Vol C Tables 4.2.6.8 and 6.1.1.4'
N N 0.0061 0.0033 'International Tables Vol C Tables 4.2.6.8 and 6.1.1.4'
O O 0.0106 0.0060 'International Tables Vol C Tables 4.2.6.8 and 6.1.1.4'
H H 0.0000 0.0000 'International Tables Vol C Tables 4.2.6.8 and 6.1.1.4'
D D 0.0000 0.0000 'International Tables Vol C Tables 4.2.6.8 and 6.1.1.4'

loop_
_geom_angle_atom_site_label_1
_geom_angle_atom_site_label_2
_geom_angle_atom_site_label_3
_geom_angle
_geom_angle_site_symmetry_1
N1 C1 C2 108.9(8) .
N2 C2 C1P 139.3(16) .
N2 C2 C1 100.3(7) .
C1P C2 C1 50.8(12) .
N2 C3 C4 110.7(7) .
C5 C4 C9 117.1(9) .
C5 C4 C3 119.8(8) .
C9 C4 C3 123.0(8) .
C6 C5 C4 122.5(9) .
C5 C6 C7 119.3(10) .
C6 C7 C8 120.8(10) .
C9 C8 C7 119.4(10) .
C4 C9 C8 120.8(10) .
N2 C10 C11 113.8(7) .
C16 C11 C12 118.7(8) .
C16 C11 C10 120.3(8) .
C12 C11 C10 121.0(8) .
C11 C12 C13 120.7(9) .
C14 C13 C12 120.4(10) .
C15 C14 C13 118.5(10) .
C14 C15 C16 121.6(10) .
C15 C16 C11 120.2(9) .
O2 C100 O1 126.9(7) 2_657
O2 C100 C101 116.8(7) 2_657
O1 C100 C101 116.3(7) .
C106 C101 C102 121.0(7) .
C106 C101 C100 119.0(6) .
C102 C101 C100 120.0(7) .
C103 C102 C101 118.2(7) .
C103 C102 C114 119.9(7) .
C101 C102 C114 121.9(6) .
C102 C103 C104 121.5(7) .
C105 C104 C103 120.1(7) .
C104 C105 C106 120.2(7) .
C105 C106 C101 119.0(7) .
C105 C106 C107 118.4(7) .
C101 C106 C107 122.6(6) .
C112 C107 C108 118.1(7) .
C112 C107 C106 120.4(7) .
C108 C107 C106 121.5(7) .
C107 C108 C109 119.7(7) .
C110 C109 C108 121.8(7) .
C111 C110 C109 117.4(7) .
C111 C110 C113 121.7(7) .
C109 C110 C113 120.9(7) .
C112 C111 C110 122.2(7) .
C107 C112 C111 120.8(7) .
C119 C114 C115 116.7(7) .
C119 C114 C102 123.2(7) .
C115 C114 C102 119.9(7) .
C116 C115 C114 120.5(8) .
C115 C116 C117 122.7(8) .
C116 C117 C118 116.8(8) .
C116 C117 C120 121.7(8) .
C118 C117 C120 121.5(8) .
C119 C118 C117 122.1(8) .
C118 C119 C114 121.1(7) .
O3 C200 O4 120.7(6) .
O3 C200 C201 120.3(6) .
O4 C200 C201 118.9(6) .
C202 C201 C206 121.1(7) .
C202 C201 C200 119.5(6) .
C206 C201 C200 119.3(6) .
C201 C202 C203 117.6(7) .
C201 C202 C214 124.8(6) .
C203 C202 C214 117.6(7) .
C204 C203 C202 121.0(7) .
C205 C204 C203 120.5(8) .
C204 C205 C206 121.2(8) .
C201 C206 C205 118.6(7) .
C201 C206 C207 123.1(6) .
C205 C206 C207 118.2(7) .
C212 C207 C208 116.1(7) .
C212 C207 C206 122.9(7) .
C208 C207 C206 121.0(7) .
C209 C208 C207 122.0(8) .
C208 C209 C210 122.4(8) .
C209 C210 C211 116.7(8) .
C209 C210 C213 122.7(9) .
C211 C210 C213 120.5(9) .
C210 C211 C212 121.3(8) .
C207 C212 C211 121.4(8) .
C219 C214 C215 117.0(7) .
C219 C214 C202 119.5(7) .
C215 C214 C202 123.5(7) .
C216 C215 C214 121.3(7) .
C217 C216 C215 121.6(8) .
C216 C217 C218 118.3(8) .
C216 C217 C220 121.9(9) .
C218 C217 C220 119.8(8) .
C217 C218 C219 120.6(8) .
C214 C219 C218 121.1(8) .
N1 C1P C2 111.9(15) .
O1 Fe1 O2 115.0(2) .
O1 Fe1 O3 123.5(2) .
O2 Fe1 O3 119.6(2) .
O1 Fe1 N1 92.8(3) .
O2 Fe1 N1 92.2(3) .
O3 Fe1 N1 98.6(3) .
O1 Fe1 O4 105.2(2) .
O2 Fe1 O4 92.1(2) .
O3 Fe1 O4 60.53(18) .
N1 Fe1 O4 157.7(3) .
C1P N1 C1 60.0(15) .
C1P N1 Fe1 129.3(16) .
C1 N1 Fe1 122.0(7) .
C10 N2 C3 111.8(6) .
C10 N2 C2 111.6(6) .
C3 N2 C2 113.0(7) .
C100 O1 Fe1 152.1(5) .
C100 O2 Fe1 144.6(5) 2_657
C200 O3 Fe1 91.5(4) .
C200 O4 Fe1 86.9(4) .

loop_
_geom_bond_atom_site_label_1
_geom_bond_atom_site_label_2
_geom_bond_distance
_geom_bond_site_symmetry_2
C1 N1 1.375(12) .
C1 C2 1.615(13) .
C2 N2 1.474(11) .
C2 C1P 1.58(2) .
C3 N2 1.456(10) .
C3 C4 1.511(12) .
C4 C5 1.375(12) .
C4 C9 1.380(12) .
C5 C6 1.362(12) .
C6 C7 1.356(13) .
C7 C8 1.359(14) .
C8 C9 1.392(14) .
C10 N2 1.451(10) .
C10 C11 1.521(11) .
C11 C16 1.366(11) .
C11 C12 1.375(11) .
C12 C13 1.376(12) .
C13 C14 1.382(14) .
C14 C15 1.346(14) .
C15 C16 1.386(13) .
C100 O2 1.240(8) 2_657
C100 O1 1.254(8) .
C100 C101 1.499(10) .
C101 C106 1.391(10) .
C101 C102 1.414(10) .
C102 C103 1.387(10) .
C102 C114 1.481(11) .
C103 C104 1.384(11) .
C104 C105 1.381(11) .
C105 C106 1.411(10) .
C106 C107 1.491(10) .
C107 C112 1.394(10) .
C107 C108 1.404(10) .
C108 C109 1.392(10) .
C109 C110 1.382(11) .
C110 C111 1.388(10) .
C110 C113 1.514(11) .
C111 C112 1.365(10) .
C114 C119 1.402(10) .
C114 C115 1.397(10) .
C115 C116 1.382(12) .
C116 C117 1.370(12) .
C117 C118 1.382(11) .
C117 C120 1.502(12) .
C118 C119 1.375(11) .
C200 O3 1.254(8) .
C200 O4 1.255(8) .
C200 C201 1.516(9) .
C201 C202 1.400(10) .
C201 C206 1.407(10) .
C202 C203 1.424(10) .
C202 C214 1.481(10) .
C203 C204 1.371(12) .
C204 C205 1.367(11) .
C205 C206 1.397(10) .
C206 C207 1.469(10) .
C207 C212 1.383(10) .
C207 C208 1.394(10) .
C208 C209 1.361(11) .
C209 C210 1.376(12) .
C210 C211 1.377(12) .
C210 C213 1.497(12) .
C211 C212 1.399(11) .
C214 C219 1.385(10) .
C214 C215 1.396(11) .
C215 C216 1.360(11) .
C216 C217 1.386(11) .
C217 C218 1.359(12) .
C217 C220 1.518(12) .
C218 C219 1.405(12) .
C1P N1 1.36(2) .
Fe1 O1 1.967(5) .
Fe1 O2 2.014(5) .
Fe1 O3 2.111(5) .
Fe1 N1 2.129(8) .
Fe1 O4 2.212(5) .
O2 C100 1.241(8) 2_657
